data_4025649
loop_
_publ_author_name
'Andrei Poloukhtine'
'Valentin Rassadin'
'Alexander Kuzmin'
'Vladimir V. Popik'

_publ_section_title
;
 Nucleophilic Cycloaromatization of Ynamide-Terminated Enediynes
;
_journal_name_full 'Journal of Organic Chemistry'
_journal_page_first 5953
_journal_page_last 5962
_journal_paper_doi 10.1021/jo101238x
_journal_volume 75
_journal_year 2010
_chemical_formula_sum 'C21 H21 N O4 S'
_chemical_formula_weight 383.45
_chemical_name_systematic
; 
 ? 
;
_space_group_IT_number 2
_symmetry_cell_setting triclinic
_symmetry_space_group_name_Hall '-P 1'
_symmetry_space_group_name_H-M 'P -1'
_atom_sites_solution_hydrogens geom
_atom_sites_solution_primary direct
_atom_sites_solution_secondary difmap
_audit_creation_method SHELXL-97
_cell_angle_alpha 97.030(2)
_cell_angle_beta 96.452(2)
_cell_angle_gamma 107.614(2)
_cell_formula_units_Z 2
_cell_length_a 7.8733(12)
_cell_length_b 9.7887(15)
_cell_length_c 13.227(2)
_cell_measurement_temperature 273(2)
_cell_volume 952.2(3)
_computing_structure_refinement 'SHELXL-97 (Sheldrick, 1997)'
_computing_structure_solution 'SHELXS-97 (Sheldrick, 1990)'
_diffrn_ambient_temperature 273(2)
_diffrn_measured_fraction_theta_full 1.000
_diffrn_measured_fraction_theta_max 1.000
_diffrn_radiation_monochromator graphite
_diffrn_radiation_source 'fine-focus sealed tube'
_diffrn_radiation_type MoK\a
_diffrn_radiation_wavelength 0.71073
_diffrn_reflns_av_R_equivalents 0.0206
_diffrn_reflns_av_sigmaI/netI 0.0204
_diffrn_reflns_limit_h_max 9
_diffrn_reflns_limit_h_min -9
_diffrn_reflns_limit_k_max 11
_diffrn_reflns_limit_k_min -11
_diffrn_reflns_limit_l_max 15
_diffrn_reflns_limit_l_min -15
_diffrn_reflns_number 10229
_diffrn_reflns_theta_full 25.00
_diffrn_reflns_theta_max 25.00
_diffrn_reflns_theta_min 2.21
_exptl_absorpt_coefficient_mu 0.197
_exptl_absorpt_correction_T_max 0.9787
_exptl_absorpt_correction_T_min 0.9398
_exptl_absorpt_correction_type multi-scan
_exptl_absorpt_process_details 'BRUKER SADABS'
_exptl_crystal_colour colorless
_exptl_crystal_density_diffrn 1.337
_exptl_crystal_density_method 'not measured'
_exptl_crystal_F_000 404
_exptl_crystal_size_max 0.32
_exptl_crystal_size_mid 0.19
_exptl_crystal_size_min 0.11
_refine_diff_density_max 0.268
_refine_diff_density_min -0.289
_refine_diff_density_rms 0.058
_refine_ls_extinction_coef 0.036(4)
_refine_ls_extinction_expression Fc^*^=kFc[1+0.001xFc^2^\l^3^/sin(2\q)]^-1/4^
_refine_ls_extinction_method SHELXL
_refine_ls_goodness_of_fit_ref 1.022
_refine_ls_hydrogen_treatment mixed
_refine_ls_matrix_type full
_refine_ls_number_parameters 253
_refine_ls_number_reflns 3360
_refine_ls_number_restraints 0
_refine_ls_restrained_S_all 1.022
_refine_ls_R_factor_all 0.0453
_refine_ls_R_factor_gt 0.0366
_refine_ls_shift/su_max 0.000
_refine_ls_shift/su_mean 0.000
_refine_ls_structure_factor_coef Fsqd
_refine_ls_weighting_details 'calc w=1/[\s^2^(Fo^2^)+(0.0635P)^2^+0.1877P] where P=(Fo^2^+2Fc^2^)/3'
_refine_ls_weighting_scheme calc
_refine_ls_wR_factor_gt 0.1015
_refine_ls_wR_factor_ref 0.1103
_reflns_number_gt 2781
_reflns_number_total 3360
_reflns_threshold_expression >2sigma(I)
_cod_data_source_file jo101238x_si_004.cif
_cod_data_source_block uga601
_cod_database_code 4025649

loop_
_symmetry_equiv_pos_as_xyz
'x, y, z'
'-x, -y, -z'

loop_
_atom_site_label
_atom_site_type_symbol
_atom_site_fract_x
_atom_site_fract_y
_atom_site_fract_z
_atom_site_U_iso_or_equiv
_atom_site_adp_type
_atom_site_occupancy
_atom_site_symmetry_multiplicity
_atom_site_calc_flag
_atom_site_refinement_flags
_atom_site_disorder_assembly
_atom_site_disorder_group
S1 S 0.18683(6) 0.55234(5) 0.30728(4) 0.05145(18) Uani 1 1 d . . .
N1 N 0.30483(18) 0.70464(16) 0.38068(11) 0.0488(4) Uani 1 1 d . . .
O1 O 0.82725(16) 0.71945(15) 0.49589(11) 0.0571(4) Uani 1 1 d . . .
H1B H 0.835(3) 0.669(3) 0.5439(18) 0.078(7) Uiso 1 1 d . . .
O2 O 0.95058(17) 0.92018(16) 0.39349(11) 0.0635(4) Uani 1 1 d . . .
H2C H 0.948(3) 0.861(3) 0.4392(19) 0.085(8) Uiso 1 1 d . . .
O3 O 0.09163(18) 0.46163(14) 0.37373(11) 0.0660(4) Uani 1 1 d . . .
O4 O 0.30452(19) 0.50387(15) 0.24871(13) 0.0731(4) Uani 1 1 d . . .
C1 C 0.6442(2) 0.71598(17) 0.47442(13) 0.0422(4) Uani 1 1 d . . .
H1A H 0.5702 0.6156 0.4459 0.051 Uiso 1 1 calc R . .
C2 C 0.5771(2) 0.76194(19) 0.57260(13) 0.0498(4) Uani 1 1 d . . .
H2A H 0.6343 0.7293 0.6295 0.060 Uiso 1 1 calc R . .
H2B H 0.6151 0.8672 0.5871 0.060 Uiso 1 1 calc R . .
C3 C 0.3735(2) 0.7036(2) 0.56818(14) 0.0527(4) Uani 1 1 d . . .
H3A H 0.3369 0.5983 0.5589 0.063 Uiso 1 1 calc R . .
H3B H 0.3442 0.7373 0.6340 0.063 Uiso 1 1 calc R . .
C4 C 0.2648(2) 0.7468(2) 0.48381(15) 0.0555(5) Uani 1 1 d . . .
H4A H 0.1374 0.7013 0.4851 0.067 Uiso 1 1 calc R . .
H4B H 0.2901 0.8512 0.4971 0.067 Uiso 1 1 calc R . .
C5 C 0.4557(2) 0.80152(17) 0.34586(13) 0.0452(4) Uani 1 1 d . . .
C6 C 0.6309(2) 0.80945(16) 0.39173(12) 0.0408(4) Uani 1 1 d . . .
C7 C 0.7760(2) 0.90211(18) 0.35831(13) 0.0458(4) Uani 1 1 d . . .
C8 C 0.7501(3) 0.98558(18) 0.28032(13) 0.0524(5) Uani 1 1 d . . .
C9 C 0.8979(3) 1.0800(2) 0.24612(16) 0.0714(6) Uani 1 1 d . . .
H9A H 1.0148 1.0864 0.2732 0.086 Uiso 1 1 calc R . .
C10 C 0.8709(4) 1.1618(3) 0.17370(18) 0.0921(8) Uani 1 1 d . . .
H10A H 0.9696 1.2249 0.1525 0.110 Uiso 1 1 calc R . .
C11 C 0.6973(4) 1.1520(3) 0.13109(19) 0.0956(9) Uani 1 1 d . . .
H11A H 0.6809 1.2077 0.0810 0.115 Uiso 1 1 calc R . .
C12 C 0.5515(4) 1.0623(2) 0.16178(17) 0.0791(7) Uani 1 1 d . . .
H12A H 0.4361 1.0570 0.1327 0.095 Uiso 1 1 calc R . .
C13 C 0.5737(3) 0.97598(19) 0.23810(14) 0.0564(5) Uani 1 1 d . . .
C14 C 0.4266(3) 0.8830(2) 0.27357(15) 0.0563(5) Uani 1 1 d . . .
H14A H 0.3094 0.8773 0.2476 0.068 Uiso 1 1 calc R . .
C15 C 0.0242(2) 0.58632(18) 0.22081(13) 0.0451(4) Uani 1 1 d . . .
C16 C -0.1420(2) 0.5784(2) 0.24656(14) 0.0536(4) Uani 1 1 d . . .
H16A H -0.1715 0.5502 0.3087 0.064 Uiso 1 1 calc R . .
C17 C -0.2656(3) 0.6126(2) 0.17999(15) 0.0637(5) Uani 1 1 d . . .
H17A H -0.3786 0.6057 0.1977 0.076 Uiso 1 1 calc R . .
C18 C -0.2254(3) 0.6561(2) 0.08889(16) 0.0674(6) Uani 1 1 d . . .
C19 C -0.0597(4) 0.6602(3) 0.06352(17) 0.0847(7) Uani 1 1 d . . .
H19A H -0.0311 0.6874 0.0010 0.102 Uiso 1 1 calc R . .
C20 C 0.0648(3) 0.6255(3) 0.12744(16) 0.0720(6) Uani 1 1 d . . .
H20A H 0.1756 0.6284 0.1081 0.086 Uiso 1 1 calc R . .
C21 C -0.3583(5) 0.7008(3) 0.0190(2) 0.1093(10) Uani 1 1 d . . .
H21C H -0.4662 0.6904 0.0489 0.164 Uiso 1 1 calc R . .
H21D H -0.3875 0.6399 -0.0473 0.164 Uiso 1 1 calc R . .
H21A H -0.3053 0.8003 0.0112 0.164 Uiso 1 1 calc R . .

loop_
_atom_site_aniso_label
_atom_site_aniso_U_11
_atom_site_aniso_U_22
_atom_site_aniso_U_33
_atom_site_aniso_U_23
_atom_site_aniso_U_13
_atom_site_aniso_U_12
S1 0.0438(3) 0.0465(3) 0.0675(3) 0.0167(2) 0.0059(2) 0.0178(2)
N1 0.0401(7) 0.0516(8) 0.0565(9) 0.0161(7) 0.0056(6) 0.0154(6)
O1 0.0426(7) 0.0666(8) 0.0742(9) 0.0390(7) 0.0123(6) 0.0236(6)
O2 0.0453(7) 0.0718(9) 0.0686(9) 0.0330(8) 0.0053(6) 0.0046(6)
O3 0.0580(8) 0.0573(8) 0.0820(9) 0.0367(7) -0.0001(7) 0.0114(6)
O4 0.0565(8) 0.0607(8) 0.1044(12) -0.0004(8) 0.0124(8) 0.0276(7)
C1 0.0385(8) 0.0403(8) 0.0524(10) 0.0176(7) 0.0076(7) 0.0152(7)
C2 0.0548(10) 0.0502(10) 0.0466(9) 0.0147(8) 0.0068(8) 0.0179(8)
C3 0.0577(11) 0.0535(10) 0.0534(10) 0.0131(8) 0.0201(9) 0.0215(9)
C4 0.0490(10) 0.0571(11) 0.0703(12) 0.0151(9) 0.0191(9) 0.0262(9)
C5 0.0487(9) 0.0402(9) 0.0499(9) 0.0127(7) 0.0067(8) 0.0171(7)
C6 0.0453(9) 0.0369(8) 0.0429(9) 0.0109(7) 0.0074(7) 0.0151(7)
C7 0.0484(9) 0.0421(9) 0.0446(9) 0.0111(7) 0.0048(7) 0.0106(7)
C8 0.0688(12) 0.0402(9) 0.0426(9) 0.0109(7) 0.0061(8) 0.0085(8)
C9 0.0795(14) 0.0632(13) 0.0585(12) 0.0242(10) 0.0088(11) -0.0007(11)
C10 0.111(2) 0.0798(16) 0.0662(14) 0.0395(13) 0.0102(14) -0.0061(14)
C11 0.131(2) 0.0765(16) 0.0704(15) 0.0447(13) -0.0011(16) 0.0138(16)
C12 0.1020(18) 0.0672(13) 0.0651(13) 0.0323(11) -0.0073(12) 0.0217(13)
C13 0.0740(13) 0.0436(9) 0.0495(10) 0.0147(8) 0.0003(9) 0.0165(9)
C14 0.0576(11) 0.0527(10) 0.0603(11) 0.0172(9) -0.0042(9) 0.0218(9)
C15 0.0467(9) 0.0448(9) 0.0442(9) 0.0099(7) 0.0088(7) 0.0137(7)
C16 0.0480(10) 0.0698(12) 0.0443(9) 0.0146(9) 0.0088(8) 0.0183(9)
C17 0.0542(11) 0.0823(14) 0.0556(11) 0.0022(10) -0.0006(9) 0.0302(10)
C18 0.0804(15) 0.0665(13) 0.0523(11) 0.0080(10) -0.0106(10) 0.0273(11)
C19 0.0938(18) 0.111(2) 0.0507(12) 0.0384(13) 0.0126(12) 0.0244(15)
C20 0.0645(13) 0.1040(17) 0.0552(12) 0.0284(12) 0.0235(10) 0.0274(12)
C21 0.132(2) 0.113(2) 0.0860(18) 0.0201(16) -0.0325(17) 0.060(2)

loop_
_atom_type_symbol
_atom_type_description
_atom_type_scat_dispersion_real
_atom_type_scat_dispersion_imag
_atom_type_scat_source
C C 0.0033 0.0016 'International Tables Vol C Tables 4.2.6.8 and 6.1.1.4'
H H 0.0000 0.0000 'International Tables Vol C Tables 4.2.6.8 and 6.1.1.4'
N N 0.0061 0.0033 'International Tables Vol C Tables 4.2.6.8 and 6.1.1.4'
O O 0.0106 0.0060 'International Tables Vol C Tables 4.2.6.8 and 6.1.1.4'
S S 0.1246 0.1234 'International Tables Vol C Tables 4.2.6.8 and 6.1.1.4'

loop_
_geom_angle_atom_site_label_1
_geom_angle_atom_site_label_2
_geom_angle_atom_site_label_3
_geom_angle
_geom_angle_site_symmetry_1
_geom_angle_site_symmetry_3
_geom_angle_publ_flag
O4 S1 O3 119.44(9) . . ?
O4 S1 N1 107.81(8) . . ?
O3 S1 N1 106.05(8) . . ?
O4 S1 C15 107.79(9) . . ?
O3 S1 C15 107.08(8) . . ?
N1 S1 C15 108.25(8) . . ?
C5 N1 C4 118.25(15) . . ?
C5 N1 S1 119.72(12) . . ?
C4 N1 S1 122.02(12) . . ?
O1 C1 C6 108.10(13) . . ?
O1 C1 C2 111.10(14) . . ?
C6 C1 C2 113.54(13) . . ?
C3 C2 C1 114.60(14) . . ?
C4 C3 C2 115.01(15) . . ?
N1 C4 C3 112.60(14) . . ?
C14 C5 C6 122.90(17) . . ?
C14 C5 N1 119.86(16) . . ?
C6 C5 N1 117.22(14) . . ?
C7 C6 C5 117.33(15) . . ?
C7 C6 C1 125.19(15) . . ?
C5 C6 C1 117.48(14) . . ?
O2 C7 C6 124.33(15) . . ?
O2 C7 C8 114.49(15) . . ?
C6 C7 C8 121.17(16) . . ?
C13 C8 C9 119.24(18) . . ?
C13 C8 C7 119.55(17) . . ?
C9 C8 C7 121.21(19) . . ?
C10 C9 C8 120.4(2) . . ?
C9 C10 C11 120.6(2) . . ?
C12 C11 C10 120.7(2) . . ?
C11 C12 C13 120.5(2) . . ?
C8 C13 C14 119.00(16) . . ?
C8 C13 C12 118.5(2) . . ?
C14 C13 C12 122.5(2) . . ?
C5 C14 C13 120.00(18) . . ?
C16 C15 C20 119.46(17) . . ?
C16 C15 S1 120.41(13) . . ?
C20 C15 S1 120.10(15) . . ?
C15 C16 C17 119.82(17) . . ?
C18 C17 C16 121.45(19) . . ?
C17 C18 C19 117.79(19) . . ?
C17 C18 C21 121.0(2) . . ?
C19 C18 C21 121.2(2) . . ?
C18 C19 C20 122.1(2) . . ?
C19 C20 C15 119.4(2) . . ?

loop_
_geom_bond_atom_site_label_1
_geom_bond_atom_site_label_2
_geom_bond_distance
_geom_bond_site_symmetry_2
_geom_bond_publ_flag
S1 O4 1.4217(14) . ?
S1 O3 1.4350(14) . ?
S1 N1 1.6227(15) . ?
S1 C15 1.7551(17) . ?
N1 C5 1.439(2) . ?
N1 C4 1.472(2) . ?
O1 C1 1.4262(19) . ?
O2 C7 1.352(2) . ?
C1 C6 1.524(2) . ?
C1 C2 1.524(2) . ?
C2 C3 1.522(3) . ?
C3 C4 1.509(3) . ?
C5 C14 1.361(2) . ?
C5 C6 1.419(2) . ?
C6 C7 1.381(2) . ?
C7 C8 1.426(2) . ?
C8 C13 1.408(3) . ?
C8 C9 1.408(3) . ?
C9 C10 1.360(3) . ?
C10 C11 1.389(4) . ?
C11 C12 1.355(4) . ?
C12 C13 1.422(3) . ?
C13 C14 1.407(3) . ?
C15 C16 1.371(2) . ?
C15 C20 1.380(3) . ?
C16 C17 1.382(3) . ?
C17 C18 1.365(3) . ?
C18 C19 1.373(3) . ?
C18 C21 1.516(3) . ?
C19 C20 1.370(3) . ?

loop_
_geom_hbond_atom_site_label_D
_geom_hbond_atom_site_label_H
_geom_hbond_atom_site_label_A
_geom_hbond_distance_DH
_geom_hbond_distance_HA
_geom_hbond_distance_DA
_geom_hbond_angle_DHA
_geom_hbond_site_symmetry_A
O1 H1B O3 0.86(2) 1.95(3) 2.7766(18) 161(2) 2_666
